data_4035156
loop_
_publ_author_name
'Shibahara, Fumitoshi'
'Suzuki, Masafumi'
'Kubota, Saki'
'Fukunaga, Tomoki'
'Udagawa, Taro'
'Murai, Toshiaki'

_publ_section_title
;
 Selenolactams as Synthetic Intermediates for the Synthesis of Polycyclic
 Amines via Seleno-Claisen Rearrangements.
;
_journal_issue 6
_journal_name_full 'The Journal of organic chemistry'
_journal_page_first 3078
_journal_page_last 3089
_journal_paper_doi 10.1021/acs.joc.8b00306
_journal_volume 83
_journal_year 2018
_chemical_formula_moiety 'C23 H25 N Se'
_chemical_formula_sum 'C23 H25 N Se'
_chemical_formula_weight 394.40
_space_group_IT_number 19
_space_group_name_Hall 'P 2ac 2ab'
_space_group_name_H-M_alt 'P 21 21 21'
_symmetry_cell_setting orthorhombic
_symmetry_space_group_name_H-M 'P 21 21 21'
_atom_sites_solution_hydrogens geom
_atom_sites_solution_primary direct
_atom_sites_solution_secondary difmap
_audit_creation_method SHELXL-97
_cell_angle_alpha 90.00
_cell_angle_beta 90.00
_cell_angle_gamma 90.00
_cell_formula_units_Z 4
_cell_length_a 9.3307(6)
_cell_length_b 13.3778(9)
_cell_length_c 15.3562(10)
_cell_measurement_reflns_used 8816
_cell_measurement_temperature 93(2)
_cell_measurement_theta_max 68.3
_cell_measurement_theta_min 2.9
_cell_volume 1916.8(2)
_computing_structure_refinement 'SHELXL-97 (Sheldrick, 1997)'
_computing_structure_solution 'SHELXS-97 (Sheldrick, 1990)'
_diffrn_ambient_temperature 93(2)
_diffrn_detector_area_resol_mean 14.63
_diffrn_measured_fraction_theta_full 0.993
_diffrn_measured_fraction_theta_max 0.994
_diffrn_measurement_device_type 'Rigaku Pilatus 200K'
_diffrn_measurement_method 'profile data from \w-scans'
_diffrn_radiation_monochromator graphite
_diffrn_radiation_source 'fine-focus sealed tube'
_diffrn_radiation_type CuK\a
_diffrn_radiation_wavelength 1.54187
_diffrn_reflns_av_R_equivalents 0.0378
_diffrn_reflns_av_sigmaI/netI 0.0438
_diffrn_reflns_limit_h_max 9
_diffrn_reflns_limit_h_min -11
_diffrn_reflns_limit_k_max 16
_diffrn_reflns_limit_k_min -16
_diffrn_reflns_limit_l_max 18
_diffrn_reflns_limit_l_min -18
_diffrn_reflns_number 10672
_diffrn_reflns_theta_full 68.18
_diffrn_reflns_theta_max 68.18
_diffrn_reflns_theta_min 4.38
_exptl_absorpt_coefficient_mu 2.662
_exptl_absorpt_correction_T_max 0.9739
_exptl_absorpt_correction_T_min 0.7583
_exptl_absorpt_correction_type multi-scan
_exptl_crystal_colour yellow
_exptl_crystal_density_diffrn 1.367
_exptl_crystal_density_method 'not measured'
_exptl_crystal_description block
_exptl_crystal_F_000 816
_exptl_crystal_size_max 0.11
_exptl_crystal_size_mid 0.02
_exptl_crystal_size_min 0.01
_refine_diff_density_max 0.485
_refine_diff_density_min -0.221
_refine_diff_density_rms 0.058
_refine_ls_abs_structure_details 'Flack H D (1983), Acta Cryst. A39, 876-881'
_refine_ls_abs_structure_Flack 0.012(15)
_refine_ls_extinction_method none
_refine_ls_goodness_of_fit_ref 1.059
_refine_ls_hydrogen_treatment mixed
_refine_ls_matrix_type full
_refine_ls_number_parameters 235
_refine_ls_number_reflns 3447
_refine_ls_number_restraints 0
_refine_ls_restrained_S_all 1.059
_refine_ls_R_factor_all 0.0293
_refine_ls_R_factor_gt 0.0262
_refine_ls_shift/su_max 0.000
_refine_ls_shift/su_mean 0.000
_refine_ls_structure_factor_coef Fsqd
_refine_ls_weighting_details 'calc w=1/[\s^2^(Fo^2^)+(0.0313P)^2^+0.0092P] where P=(Fo^2^+2Fc^2^)/3'
_refine_ls_weighting_scheme calc
_refine_ls_wR_factor_gt 0.0590
_refine_ls_wR_factor_ref 0.0604
_reflns_number_gt 3252
_reflns_number_total 3447
_reflns_threshold_expression >2sigma(I)
_cod_data_source_file jo8b00306_si_005.cif
_cod_data_source_block ms315
_cod_depositor_comments
;
The following automatic conversions were performed:

data item '_exptl_absorpt_correction_type' value 'Multi-scan' was
changed to 'multi-scan' in accordance with the
/home/data/users/saulius/crontab/automatic-downloads/current/ACS/lib/dictionaries/cif_core.dic
dictionary named 'cif_core.dic' version 2.4.2 last updated on
2011-04-26.

Automatic conversion script
Id: cif_fix_values 6909 2019-04-08 15:41:33Z antanas 
;
_cod_original_sg_symbol_H-M P212121
_cod_database_code 4035156

loop_
_symmetry_equiv_pos_as_xyz
'x, y, z'
'-x+1/2, -y, z+1/2'
'x+1/2, -y+1/2, -z'
'-x, y+1/2, -z+1/2'

loop_
_atom_site_label
_atom_site_type_symbol
_atom_site_fract_x
_atom_site_fract_y
_atom_site_fract_z
_atom_site_U_iso_or_equiv
_atom_site_adp_type
_atom_site_occupancy
_atom_site_symmetry_multiplicity
_atom_site_calc_flag
_atom_site_refinement_flags
Se1 Se 0.06323(3) -0.041423(17) 0.668817(15) 0.02076(8) Uani 1 1 d .
N1 N 0.0071(2) 0.11757(15) 0.78222(13) 0.0183(4) Uani 1 1 d .
C1 C 0.0824(2) 0.03656(16) 0.76625(13) 0.0158(4) Uani 1 1 d .
C2 C 0.0347(3) 0.16280(17) 0.86749(15) 0.0189(5) Uani 1 1 d .
H2 H -0.0447 0.1484 0.9084 0.023 Uiso 1 1 calc R
H2A H 0.0460 0.2361 0.8622 0.023 Uiso 1 1 calc R
C3 C 0.1741(2) 0.11433(16) 0.89867(15) 0.0143(5) Uani 1 1 d .
H3 H 0.1601 0.0932 0.9606 0.017 Uiso 1 1 calc R
C4 C 0.1853(2) 0.01664(14) 0.84112(14) 0.0139(4) Uani 1 1 d .
C5 C -0.1032(3) 0.1570(2) 0.72494(18) 0.0260(6) Uani 1 1 d .
H5 H -0.0583 0.1866 0.6733 0.039 Uiso 1 1 calc R
H5A H -0.1584 0.2082 0.7558 0.039 Uiso 1 1 calc R
H5B H -0.1673 0.1027 0.7071 0.039 Uiso 1 1 calc R
C6 C 0.1311(3) -0.07848(16) 0.89229(16) 0.0157(5) Uani 1 1 d .
H6 H 0.1349 -0.1353 0.8500 0.019 Uiso 1 1 calc R
C7 C -0.0252(2) -0.07130(16) 0.92260(15) 0.0166(5) Uani 1 1 d .
C8 C -0.1329(3) -0.10951(18) 0.87040(16) 0.0201(5) Uani 1 1 d .
H8 H -0.1087 -0.1389 0.8160 0.024 Uiso 1 1 calc R
C9 C -0.2762(3) -0.10581(19) 0.89582(17) 0.0248(6) Uani 1 1 d .
H9 H -0.3484 -0.1335 0.8594 0.030 Uiso 1 1 calc R
C10 C -0.3132(3) -0.06163(18) 0.97431(16) 0.0258(6) Uani 1 1 d .
H10 H -0.4107 -0.0578 0.9916 0.031 Uiso 1 1 calc R
C11 C -0.2070(3) -0.02330(17) 1.02694(16) 0.0249(5) Uani 1 1 d .
H11 H -0.2320 0.0074 1.0806 0.030 Uiso 1 1 calc R
C12 C -0.0636(3) -0.02898(16) 1.00235(15) 0.0211(5) Uani 1 1 d .
H12 H 0.0086 -0.0039 1.0401 0.025 Uiso 1 1 calc R
C13 C 0.2319(3) -0.10565(19) 0.96536(16) 0.0216(5) Uani 1 1 d .
H13 H 0.240(3) -0.0567(19) 1.0130(18) 0.020(6) Uiso 1 1 d .
C14 C 0.3070(3) -0.1885(2) 0.9685(2) 0.0342(7) Uani 1 1 d .
H14 H 0.2997 -0.2360 0.9227 0.041 Uiso 1 1 calc R
H14A H 0.3685 -0.2010 1.0165 0.041 Uiso 1 1 calc R
C15 C 0.3359(2) -0.00766(16) 0.80536(15) 0.0168(5) Uani 1 1 d .
H15 H 0.4031 -0.0109 0.8552 0.020 Uiso 1 1 calc R
H15A H 0.3327 -0.0750 0.7788 0.020 Uiso 1 1 calc R
C16 C 0.3966(3) 0.06354(17) 0.73939(15) 0.0193(5) Uani 1 1 d .
H16 H 0.330(3) 0.089(2) 0.696(2) 0.031(8) Uiso 1 1 d .
C17 C 0.5324(3) 0.09046(19) 0.73574(18) 0.0249(6) Uani 1 1 d .
H17 H 0.5990 0.0644 0.7767 0.030 Uiso 1 1 calc R
H17A H 0.5637 0.1359 0.6922 0.030 Uiso 1 1 calc R
C18 C 0.3052(3) 0.18133(15) 0.89514(14) 0.0150(4) Uani 1 1 d .
C19 C 0.3150(3) 0.26526(15) 0.84168(15) 0.0198(5) Uani 1 1 d .
H19 H 0.2345 0.2848 0.8078 0.024 Uiso 1 1 calc R
C20 C 0.4405(3) 0.32063(16) 0.83724(15) 0.0238(5) Uani 1 1 d .
H20 H 0.4449 0.3782 0.8011 0.029 Uiso 1 1 calc R
C21 C 0.5594(3) 0.29217(17) 0.88543(16) 0.0258(5) Uani 1 1 d .
H21 H 0.6466 0.3285 0.8808 0.031 Uiso 1 1 calc R
C22 C 0.5500(3) 0.21040(18) 0.94030(15) 0.0240(5) Uani 1 1 d .
H22 H 0.6305 0.1909 0.9741 0.029 Uiso 1 1 calc R
C23 C 0.4236(3) 0.15697(16) 0.94602(14) 0.0181(5) Uani 1 1 d .
H23 H 0.4174 0.1025 0.9855 0.022 Uiso 1 1 calc R

loop_
_atom_site_aniso_label
_atom_site_aniso_U_11
_atom_site_aniso_U_22
_atom_site_aniso_U_33
_atom_site_aniso_U_23
_atom_site_aniso_U_13
_atom_site_aniso_U_12
Se1 0.02393(14) 0.02595(13) 0.01241(12) -0.00265(9) -0.00314(10) -0.00221(10)
N1 0.0154(10) 0.0205(10) 0.0190(11) 0.0018(8) -0.0029(8) -0.0003(8)
C1 0.0165(12) 0.0174(10) 0.0134(10) 0.0042(8) 0.0016(9) -0.0034(10)
C2 0.0175(13) 0.0181(11) 0.0212(12) -0.0033(9) 0.0023(10) 0.0024(9)
C3 0.0154(12) 0.0145(11) 0.0130(11) 0.0007(8) 0.0027(9) 0.0001(9)
C4 0.0140(11) 0.0155(11) 0.0123(11) 0.0005(8) -0.0015(10) 0.0002(8)
C5 0.0182(14) 0.0271(13) 0.0326(15) 0.0047(10) -0.0060(10) 0.0030(10)
C6 0.0165(12) 0.0153(11) 0.0154(12) -0.0008(9) -0.0007(9) -0.0020(9)
C7 0.0197(13) 0.0151(11) 0.0150(12) 0.0045(8) 0.0018(9) -0.0006(8)
C8 0.0192(13) 0.0265(13) 0.0146(12) 0.0029(9) -0.0007(10) -0.0006(10)
C9 0.0190(13) 0.0323(14) 0.0230(13) 0.0063(10) -0.0045(11) -0.0023(10)
C10 0.0193(13) 0.0303(14) 0.0276(13) 0.0086(10) 0.0051(11) 0.0024(11)
C11 0.0307(14) 0.0221(13) 0.0219(12) 0.0000(9) 0.0094(11) -0.0027(11)
C12 0.0249(13) 0.0213(11) 0.0170(11) 0.0012(9) 0.0030(11) -0.0039(11)
C13 0.0218(13) 0.0231(13) 0.0200(13) 0.0061(10) -0.0003(10) -0.0054(10)
C14 0.0287(16) 0.0319(16) 0.0420(16) 0.0131(12) -0.0111(13) -0.0005(12)
C15 0.0165(12) 0.0183(11) 0.0155(12) -0.0012(8) 0.0031(9) 0.0013(8)
C16 0.0210(13) 0.0216(13) 0.0152(11) -0.0013(9) 0.0024(10) 0.0037(9)
C17 0.0214(15) 0.0261(13) 0.0272(14) -0.0002(10) 0.0063(11) -0.0015(10)
C18 0.0179(12) 0.0151(11) 0.0120(10) -0.0038(8) 0.0030(10) 0.0008(9)
C19 0.0238(13) 0.0162(11) 0.0196(13) 0.0006(9) 0.0002(11) 0.0008(9)
C20 0.0297(13) 0.0187(11) 0.0230(12) 0.0006(9) 0.0035(14) -0.0043(10)
C21 0.0264(13) 0.0263(12) 0.0248(13) -0.0091(9) 0.0052(13) -0.0105(12)
C22 0.0210(13) 0.0315(13) 0.0194(12) -0.0054(10) -0.0060(12) -0.0025(12)
C23 0.0218(13) 0.0205(11) 0.0120(10) -0.0018(8) -0.0013(10) -0.0023(10)

loop_
_atom_type_symbol
_atom_type_description
_atom_type_scat_dispersion_real
_atom_type_scat_dispersion_imag
_atom_type_scat_source
C C 0.0181 0.0091 'International Tables Vol C Tables 4.2.6.8 and 6.1.1.4'
H H 0.0000 0.0000 'International Tables Vol C Tables 4.2.6.8 and 6.1.1.4'
N N 0.0311 0.0180 'International Tables Vol C Tables 4.2.6.8 and 6.1.1.4'
Se Se -0.7943 1.1372 'International Tables Vol C Tables 4.2.6.8 and 6.1.1.4'

loop_
_geom_angle_atom_site_label_1
_geom_angle_atom_site_label_2
_geom_angle_atom_site_label_3
_geom_angle
C1 N1 C5 124.4(2)
C1 N1 C2 114.42(18)
C5 N1 C2 121.0(2)
N1 C1 C4 109.91(18)
N1 C1 Se1 124.73(16)
C4 C1 Se1 125.36(15)
N1 C2 C3 104.72(18)
C18 C3 C2 115.07(18)
C18 C3 C4 114.50(17)
C2 C3 C4 103.40(18)
C1 C4 C15 110.05(18)
C1 C4 C6 108.38(17)
C15 C4 C6 107.39(17)
C1 C4 C3 103.63(16)
C15 C4 C3 115.68(17)
C6 C4 C3 111.52(18)
C13 C6 C7 112.4(2)
C13 C6 C4 111.41(18)
C7 C6 C4 113.89(18)
C8 C7 C12 118.1(2)
C8 C7 C6 119.5(2)
C12 C7 C6 122.4(2)
C7 C8 C9 121.4(2)
C10 C9 C8 119.8(2)
C11 C10 C9 119.4(2)
C10 C11 C12 120.8(2)
C11 C12 C7 120.5(2)
C14 C13 C6 124.3(2)
C16 C15 C4 116.72(18)
C17 C16 C15 124.3(2)
C23 C18 C19 117.9(2)
C23 C18 C3 118.79(19)
C19 C18 C3 123.3(2)
C20 C19 C18 121.0(2)
C19 C20 C21 120.2(2)
C22 C21 C20 119.4(2)
C23 C22 C21 120.1(2)
C22 C23 C18 121.4(2)

loop_
_geom_bond_atom_site_label_1
_geom_bond_atom_site_label_2
_geom_bond_distance
Se1 C1 1.833(2)
N1 C1 1.314(3)
N1 C5 1.453(3)
N1 C2 1.465(3)
C1 C4 1.522(3)
C2 C3 1.530(3)
C3 C18 1.518(3)
C3 C4 1.581(3)
C4 C15 1.544(3)
C4 C6 1.579(3)
C6 C13 1.508(3)
C6 C7 1.534(3)
C7 C8 1.384(3)
C7 C12 1.396(3)
C8 C9 1.394(4)
C9 C10 1.386(4)
C10 C11 1.377(4)
C11 C12 1.392(4)
C13 C14 1.312(4)
C15 C16 1.501(3)
C16 C17 1.319(4)
C18 C23 1.392(3)
C18 C19 1.394(3)
C19 C20 1.387(3)
C20 C21 1.387(4)
C21 C22 1.384(3)
C22 C23 1.382(4)

loop_
_geom_torsion_atom_site_label_1
_geom_torsion_atom_site_label_2
_geom_torsion_atom_site_label_3
_geom_torsion_atom_site_label_4
_geom_torsion
C5 N1 C1 C4 -178.7(2)
C2 N1 C1 C4 -3.4(2)
C5 N1 C1 Se1 0.3(3)
C2 N1 C1 Se1 175.69(16)
C1 N1 C2 C3 15.1(2)
C5 N1 C2 C3 -169.3(2)
N1 C2 C3 C18 106.3(2)
N1 C2 C3 C4 -19.3(2)
N1 C1 C4 C15 -133.66(18)
Se1 C1 C4 C15 47.3(2)
N1 C1 C4 C6 109.19(19)
Se1 C1 C4 C6 -69.9(2)
N1 C1 C4 C3 -9.4(2)
Se1 C1 C4 C3 171.54(15)
C18 C3 C4 C1 -108.51(19)
C2 C3 C4 C1 17.5(2)
C18 C3 C4 C15 12.0(3)
C2 C3 C4 C15 137.99(19)
C18 C3 C4 C6 135.11(19)
C2 C3 C4 C6 -98.9(2)
C1 C4 C6 C13 177.47(19)
C15 C4 C6 C13 58.6(2)
C3 C4 C6 C13 -69.1(2)
C1 C4 C6 C7 -54.0(2)
C15 C4 C6 C7 -172.90(18)
C3 C4 C6 C7 59.4(2)
C13 C6 C7 C8 -139.0(2)
C4 C6 C7 C8 93.1(2)
C13 C6 C7 C12 39.8(3)
C4 C6 C7 C12 -88.1(3)
C12 C7 C8 C9 0.3(3)
C6 C7 C8 C9 179.2(2)
C7 C8 C9 C10 1.1(4)
C8 C9 C10 C11 -1.0(4)
C9 C10 C11 C12 -0.3(3)
C10 C11 C12 C7 1.8(3)
C8 C7 C12 C11 -1.7(3)
C6 C7 C12 C11 179.5(2)
C7 C6 C13 C14 116.0(3)
C4 C6 C13 C14 -114.8(3)
C1 C4 C15 C16 50.2(2)
C6 C4 C15 C16 168.0(2)
C3 C4 C15 C16 -66.8(3)
C4 C15 C16 C17 141.7(2)
C2 C3 C18 C23 159.90(19)
C4 C3 C18 C23 -80.5(2)
C2 C3 C18 C19 -21.7(3)
C4 C3 C18 C19 97.9(2)
C23 C18 C19 C20 2.1(3)
C3 C18 C19 C20 -176.24(19)
C18 C19 C20 C21 0.9(3)
C19 C20 C21 C22 -2.4(3)
C20 C21 C22 C23 0.8(3)
C21 C22 C23 C18 2.3(4)
C19 C18 C23 C22 -3.7(3)
C3 C18 C23 C22 174.7(2)
